data_4336328
loop_
_publ_author_name
'Yabing He'
'Zhiyong Guo'
'Shengchang Xiang'
'Zhangjing Zhang'
'Wei Zhou'
'Frank R. Fronczek'
'Sean Parkin'
'Stephen T. Hyde'
'Michael O'Keeffe'
'Banglin Chen'

_publ_section_title
;
 Metastable Interwoven Mesoporous Metal-Organic Frameworks
;
_journal_name_full 'Inorganic Chemistry'
_journal_page_first 11580
_journal_page_last 11584
_journal_paper_doi 10.1021/ic401870e
_journal_volume 52
_journal_year 2013
_chemical_formula_sum 'C40.5 H25.5 Cu1.5 O7.5'
_chemical_formula_weight 727.42
_chemical_name_systematic
; 
 ? 
;
_space_group_IT_number 222
_symmetry_cell_setting cubic
_symmetry_space_group_name_Hall '-P 4a 2bc 3'
_symmetry_space_group_name_H-M 'P n -3 n :2'
_atom_sites_solution_hydrogens geom
_atom_sites_solution_primary direct
_atom_sites_solution_secondary difmap
_audit_creation_method SHELXL-97
_cell_angle_alpha 90.00
_cell_angle_beta 90.00
_cell_angle_gamma 90.00
_cell_formula_units_Z 16
_cell_length_a 32.990(2)
_cell_length_b 32.990(2)
_cell_length_c 32.990(2)
_cell_measurement_reflns_used 9791
_cell_measurement_temperature 293(2)
_cell_measurement_theta_max 21.76
_cell_measurement_theta_min 2.31
_cell_volume 35904(4)
_computing_cell_refinement 'Bruker SMART'
_computing_data_collection 'Bruker SMART'
_computing_data_reduction 'Bruker SAINT'
_computing_molecular_graphics 'Bruker SHELXTL'
_computing_publication_material 'Bruker SHELXTL'
_computing_structure_refinement 'SHELXL-97 (Sheldrick, 1997)'
_computing_structure_solution 'SHELXS-97 (Sheldrick, 1990)'
_diffrn_ambient_temperature 293(2)
_diffrn_measured_fraction_theta_full 1.000
_diffrn_measured_fraction_theta_max 1.000
_diffrn_measurement_device_type 'Bruker APEX CCD area detector'
_diffrn_measurement_method 'phi and omega scans'
_diffrn_radiation_monochromator graphite
_diffrn_radiation_source 'fine-focus sealed tube'
_diffrn_radiation_type MoK\a
_diffrn_radiation_wavelength 0.71073
_diffrn_reflns_av_R_equivalents 0.0920
_diffrn_reflns_av_sigmaI/netI 0.0338
_diffrn_reflns_limit_h_max 40
_diffrn_reflns_limit_h_min -40
_diffrn_reflns_limit_k_max 40
_diffrn_reflns_limit_k_min -39
_diffrn_reflns_limit_l_max 20
_diffrn_reflns_limit_l_min -40
_diffrn_reflns_number 188131
_diffrn_reflns_theta_full 26.09
_diffrn_reflns_theta_max 26.09
_diffrn_reflns_theta_min 0.87
_exptl_absorpt_coefficient_mu 0.379
_exptl_absorpt_correction_T_max 0.9560
_exptl_absorpt_correction_T_min 0.8695
_exptl_absorpt_correction_type multi-scan
_exptl_absorpt_process_details '(SADABS; Sheldrick, 1996)'
_exptl_crystal_density_diffrn 0.538
_exptl_crystal_F_000 5952
_exptl_crystal_size_max 0.38
_exptl_crystal_size_mid 0.22
_exptl_crystal_size_min 0.12
_refine_diff_density_max 0.516
_refine_diff_density_min -0.439
_refine_diff_density_rms 0.048
_refine_ls_extinction_method none
_refine_ls_goodness_of_fit_ref 1.059
_refine_ls_hydrogen_treatment constr
_refine_ls_matrix_type full
_refine_ls_number_parameters 146
_refine_ls_number_reflns 5973
_refine_ls_number_restraints 1
_refine_ls_restrained_S_all 1.060
_refine_ls_R_factor_all 0.1737
_refine_ls_R_factor_gt 0.0805
_refine_ls_shift/su_max 0.004
_refine_ls_shift/su_mean 0.000
_refine_ls_structure_factor_coef Fsqd
_refine_ls_weighting_details 'calc w=1/[\s^2^(Fo^2^)+(0.1302P)^2^+13.7865P] where P=(Fo^2^+2Fc^2^)/3'
_refine_ls_weighting_scheme calc
_refine_ls_wR_factor_gt 0.2385
_refine_ls_wR_factor_ref 0.2846
_reflns_number_gt 2936
_reflns_number_total 5973
_reflns_threshold_expression >2sigma(I)
_cod_data_source_file ic401870e_si_002.cif
_cod_data_source_block cc
_cod_original_sg_symbol_H-M 'P n -3 n'
_cod_original_formula_sum 'C40.50 H25.50 Cu1.50 O7.50'
_cod_database_code 4336328

loop_
_symmetry_equiv_pos_as_xyz
'x, y, z'
'-y+1/2, x, z'
'-x+1/2, -y+1/2, z'
'y, -x+1/2, z'
'x, -y+1/2, -z+1/2'
'y, x, -z+1/2'
'-x+1/2, y, -z+1/2'
'-y+1/2, -x+1/2, -z+1/2'
'z, x, y'
'-x+1/2, z, y'
'-z+1/2, -x+1/2, y'
'x, -z+1/2, y'
'z, -x+1/2, -y+1/2'
'x, z, -y+1/2'
'-z+1/2, x, -y+1/2'
'-x+1/2, -z+1/2, -y+1/2'
'y, z, x'
'-z+1/2, -y+1/2, -x+1/2'
'-z+1/2, y, x'
'z, y, -x+1/2'
'z, -y+1/2, x'
'y, -z+1/2, -x+1/2'
'-y+1/2, -z+1/2, x'
'-y+1/2, z, -x+1/2'
'-x, -y, -z'
'y-1/2, -x, -z'
'x-1/2, y-1/2, -z'
'-y, x-1/2, -z'
'-x, y-1/2, z-1/2'
'-y, -x, z-1/2'
'x-1/2, -y, z-1/2'
'y-1/2, x-1/2, z-1/2'
'-z, -x, -y'
'x-1/2, -z, -y'
'z-1/2, x-1/2, -y'
'-x, z-1/2, -y'
'-z, x-1/2, y-1/2'
'-x, -z, y-1/2'
'z-1/2, -x, y-1/2'
'x-1/2, z-1/2, y-1/2'
'-y, -z, -x'
'z-1/2, y-1/2, x-1/2'
'z-1/2, -y, -x'
'-z, -y, x-1/2'
'-z, y-1/2, -x'
'-y, z-1/2, x-1/2'
'y-1/2, z-1/2, -x'
'y-1/2, -z, x-1/2'

loop_
_atom_site_label
_atom_site_type_symbol
_atom_site_fract_x
_atom_site_fract_y
_atom_site_fract_z
_atom_site_U_iso_or_equiv
_atom_site_adp_type
_atom_site_occupancy
_atom_site_symmetry_multiplicity
_atom_site_calc_flag
_atom_site_refinement_flags
Cu1 Cu 0.96026(3) -0.7500 -0.2500 0.0873(4) Uani 1 2 d S
O1 O 0.96666(11) -0.69957(8) -0.28179(9) 0.0912(9) Uani 1 1 d .
O2 O 1.03575(11) -0.69990(9) -0.28198(9) 0.0920(9) Uani 1 1 d .
O3 O 0.8945(2) -0.7500 -0.2500 0.155(2) Uani 1 2 d S
C1 C 1.00197(18) -0.68632(13) -0.28943(13) 0.0782(12) Uani 1 1 d D
C2 C 1.00094(17) -0.64854(14) -0.31706(13) 0.0863(13) Uani 1 1 d D
C3 C 0.96715(17) -0.63237(15) -0.32840(13) 0.0925(14) Uani 1 1 d .
H3 H 0.9429 -0.6438 -0.3196 0.111 Uiso 1 1 calc R
C4 C 0.96577(17) -0.59710(15) -0.35440(14) 0.0945(15) Uani 1 1 d .
C5 C 1.00207(17) -0.58134(15) -0.36797(14) 0.0929(14) Uani 1 1 d .
C6 C 1.03819(17) -0.59763(17) -0.35481(15) 0.1076(16) Uani 1 1 d .
H6 H 1.0625 -0.5857 -0.3626 0.129 Uiso 1 1 calc R
C7 C 1.03862(18) -0.63214(16) -0.32967(15) 0.1068(16) Uani 1 1 d .
H7 H 1.0630 -0.6438 -0.3216 0.128 Uiso 1 1 calc R
C8 C 0.92898(18) -0.57877(17) -0.36693(16) 0.1151(18) Uani 1 1 d .
H8 H 0.9044 -0.5890 -0.3576 0.138 Uiso 1 1 calc R
C9 C 0.92928(19) -0.54650(17) -0.39244(17) 0.1204(19) Uani 1 1 d .
H9 H 0.9049 -0.5350 -0.4005 0.144 Uiso 1 1 calc R
C10 C 0.9660(2) -0.53022(18) -0.40685(18) 0.120(2) Uani 1 1 d .
C11 C 1.00073(18) -0.54660(17) -0.39464(16) 0.1102(17) Uani 1 1 d .
H11 H 1.0250 -0.5353 -0.4036 0.132 Uiso 1 1 calc R
C12 C 0.96552(16) -0.49694(17) -0.43642(17) 0.118(2) Uani 1 1 d .
C13 C 0.93606(19) -0.49603(19) -0.46650(18) 0.133(2) Uani 1 1 d .
H13 H 0.9158 -0.5156 -0.4667 0.160 Uiso 1 1 calc R

loop_
_atom_site_aniso_label
_atom_site_aniso_U_11
_atom_site_aniso_U_22
_atom_site_aniso_U_33
_atom_site_aniso_U_23
_atom_site_aniso_U_13
_atom_site_aniso_U_12
Cu1 0.1492(9) 0.0554(4) 0.0573(5) 0.0052(4) 0.000 0.000
O1 0.123(3) 0.0712(19) 0.079(2) 0.0121(15) 0.0028(19) -0.0080(18)
O2 0.116(3) 0.075(2) 0.085(2) 0.0044(16) 0.0040(19) 0.0039(19)
O3 0.146(5) 0.139(5) 0.180(6) 0.014(4) 0.000 0.000
C1 0.096(4) 0.068(3) 0.071(3) -0.006(2) 0.003(3) -0.005(3)
C2 0.094(4) 0.085(3) 0.081(3) 0.002(3) -0.007(3) -0.014(3)
C3 0.112(4) 0.095(3) 0.071(3) -0.004(3) 0.002(3) -0.022(3)
C4 0.113(4) 0.098(3) 0.073(3) 0.022(3) -0.018(3) -0.028(3)
C5 0.101(4) 0.096(3) 0.082(3) 0.017(3) -0.017(3) -0.017(3)
C6 0.112(4) 0.111(4) 0.099(4) 0.017(3) -0.008(3) -0.025(3)
C7 0.127(5) 0.109(4) 0.085(3) 0.006(3) -0.013(3) -0.008(3)
C8 0.122(5) 0.114(4) 0.109(4) 0.025(3) -0.020(3) -0.040(4)
C9 0.130(5) 0.112(4) 0.119(4) 0.038(4) -0.035(4) -0.019(4)
C10 0.120(5) 0.122(5) 0.118(4) 0.042(4) -0.036(4) -0.032(4)
C11 0.112(4) 0.122(4) 0.096(4) 0.022(3) -0.013(3) -0.041(3)
C12 0.102(4) 0.127(5) 0.124(5) 0.047(4) -0.050(4) -0.064(4)
C13 0.132(5) 0.138(5) 0.131(5) 0.029(4) -0.036(4) -0.075(4)

loop_
_atom_type_symbol
_atom_type_description
_atom_type_scat_dispersion_real
_atom_type_scat_dispersion_imag
_atom_type_scat_source
C C 0.0033 0.0016 'International Tables Vol C Tables 4.2.6.8 and 6.1.1.4'
H H 0.0000 0.0000 'International Tables Vol C Tables 4.2.6.8 and 6.1.1.4'
Cu Cu 0.3201 1.2651 'International Tables Vol C Tables 4.2.6.8 and 6.1.1.4'
O O 0.0106 0.0060 'International Tables Vol C Tables 4.2.6.8 and 6.1.1.4'

loop_
_geom_angle_atom_site_label_1
_geom_angle_atom_site_label_2
_geom_angle_atom_site_label_3
_geom_angle
_geom_angle_site_symmetry_1
_geom_angle_site_symmetry_3
O2 Cu1 O2 172.3(2) 38_746 36_754
O2 Cu1 O1 89.27(12) 38_746 .
O2 Cu1 O1 89.91(12) 36_754 .
O2 Cu1 O1 89.91(12) 38_746 5_534
O2 Cu1 O1 89.28(12) 36_754 5_534
O1 Cu1 O1 167.8(2) . 5_534
O2 Cu1 O3 93.83(11) 38_746 .
O2 Cu1 O3 93.83(11) 36_754 .
O1 Cu1 O3 96.12(11) . .
O1 Cu1 O3 96.12(11) 5_534 .
O2 Cu1 Cu1 86.17(11) 38_746 36_754
O2 Cu1 Cu1 86.17(11) 36_754 36_754
O1 Cu1 Cu1 83.88(11) . 36_754
O1 Cu1 Cu1 83.88(11) 5_534 36_754
O3 Cu1 Cu1 180.0 . 36_754
C1 O1 Cu1 119.5(3) . .
C1 O2 Cu1 118.4(3) . 36_754
O2 C1 O1 132.0(4) . .
O2 C1 C2 115.7(5) . .
O1 C1 C2 112.0(4) . .
C3 C2 C7 121.0(5) . .
C3 C2 C1 121.6(5) . .
C7 C2 C1 117.5(5) . .
C2 C3 C4 122.1(5) . .
C2 C3 H3 119.0 . .
C4 C3 H3 119.0 . .
C5 C4 C8 119.2(5) . .
C5 C4 C3 117.9(5) . .
C8 C4 C3 122.9(5) . .
C6 C5 C4 120.1(5) . .
C6 C5 C11 121.8(5) . .
C4 C5 C11 118.0(5) . .
C5 C6 C7 120.6(5) . .
C5 C6 H6 119.7 . .
C7 C6 H6 119.7 . .
C6 C7 C2 118.2(5) . .
C6 C7 H7 120.9 . .
C2 C7 H7 120.9 . .
C9 C8 C4 120.6(5) . .
C9 C8 H8 119.7 . .
C4 C8 H8 119.7 . .
C8 C9 C10 121.0(6) . .
C8 C9 H9 119.5 . .
C10 C9 H9 119.5 . .
C11 C10 C9 119.0(5) . .
C11 C10 C12 120.9(6) . .
C9 C10 C12 120.0(5) . .
C10 C11 C5 122.2(5) . .
C10 C11 H11 118.9 . .
C5 C11 H11 118.9 . .
C13 C12 C13 119.1(5) . 24
C13 C12 C10 119.9(5) . .
C13 C12 C10 121.0(5) 24 .
C12 C13 C12 120.9(5) . 11
C12 C13 H13 119.5 . .
C12 C13 H13 119.5 11 .

loop_
_geom_bond_atom_site_label_1
_geom_bond_atom_site_label_2
_geom_bond_distance
_geom_bond_site_symmetry_2
Cu1 O2 1.965(3) 38_746
Cu1 O2 1.965(3) 36_754
Cu1 O1 1.978(3) .
Cu1 O1 1.978(3) 5_534
Cu1 O3 2.168(7) .
Cu1 Cu1 2.6218(18) 36_754
O1 C1 1.269(5) .
O2 C1 1.226(5) .
O2 Cu1 1.965(3) 36_754
C1 C2 1.545(5) .
C2 C3 1.291(6) .
C2 C7 1.418(6) .
C3 C4 1.446(6) .
C3 H3 0.9300 .
C4 C5 1.380(6) .
C4 C8 1.418(7) .
C5 C6 1.377(6) .
C5 C11 1.446(6) .
C6 C7 1.409(7) .
C6 H6 0.9300 .
C7 H7 0.9300 .
C8 C9 1.357(6) .
C8 H8 0.9300 .
C9 C10 1.407(7) .
C9 H9 0.9300 .
C10 C11 1.330(7) .
C10 C12 1.469(7) .
C11 H11 0.9300 .
C12 C13 1.389(6) .
C12 C13 1.422(7) 24
C13 C12 1.422(7) 11
C13 H13 0.9300 .
